data_2230569
loop_
_publ_author_name
'Hossaini Sadr, Moayad'
'Soltani, Behzad'
'Engle, James T.'
'Ziegler, Christopher J.'
'Taheri, M.'

_publ_section_title
;
 Bis[bis(3,5-dimethyl-1<i>H</i>-pyrazol-1-yl)borato]cobalt(II)
;
_journal_coeditor_code BG2405
_journal_issue 7
_journal_name_full 'Acta Crystallographica Section E'
_journal_page_first m866
_journal_paper_doi 10.1107/S1600536811020976
_journal_volume 67
_journal_year 2011
_chemical_formula_iupac '[Co (C10 H16 B1 N4)2]'
_chemical_formula_moiety 'C20 H32 B2 Co N8'
_chemical_formula_sum 'C20 H32 B2 Co N8'
_chemical_formula_weight 465.09
_chemical_name_systematic
;
Bis[bis(3,5-dimethyl-1<i>H</i>-pyrazol-1-yl)borato]cobalt(II)
;
_space_group_IT_number 14
_symmetry_cell_setting monoclinic
_symmetry_space_group_name_Hall '-P 2ybc'
_symmetry_space_group_name_H-M 'P 1 21/c 1'
_atom_sites_solution_hydrogens geom
_atom_sites_solution_primary direct
_atom_sites_solution_secondary difmap
_audit_creation_method SHELXL-97
_cell_angle_alpha 90.00
_cell_angle_beta 93.281(7)
_cell_angle_gamma 90.00
_cell_formula_units_Z 4
_cell_length_a 8.351(5)
_cell_length_b 14.012(9)
_cell_length_c 19.833(13)
_cell_measurement_reflns_used 5094
_cell_measurement_temperature 100(2)
_cell_measurement_theta_max 28.07
_cell_measurement_theta_min 2.52
_cell_volume 2317(3)
_computing_cell_refinement 'SAINT (Bruker, 2005)'
_computing_data_collection 'APEX2 (Bruker, 2005)'
_computing_data_reduction 'SAINT (Bruker, 2005)'
_computing_molecular_graphics 'SHELXTL (Sheldrick, 2008)'
_computing_publication_material 'SHELXTL (Sheldrick, 2008) and PLATON (Spek, 2009)'
_computing_structure_refinement 'SHELXL97 (Sheldrick, 2008)'
_computing_structure_solution 'SHELXS97 (Sheldrick, 2008)'
_diffrn_ambient_temperature 100(2)
_diffrn_measured_fraction_theta_full 0.998
_diffrn_measured_fraction_theta_max 0.998
_diffrn_measurement_device_type 'Bruker APEXII CCD'
_diffrn_measurement_method '\f and \w'
_diffrn_radiation_monochromator graphite
_diffrn_radiation_source 'fine-focus sealed tube'
_diffrn_radiation_type MoK\a
_diffrn_radiation_wavelength 0.71073
_diffrn_reflns_av_R_equivalents 0.0458
_diffrn_reflns_av_sigmaI/netI 0.0453
_diffrn_reflns_limit_h_max 10
_diffrn_reflns_limit_h_min -10
_diffrn_reflns_limit_k_max 17
_diffrn_reflns_limit_k_min -17
_diffrn_reflns_limit_l_max 24
_diffrn_reflns_limit_l_min -25
_diffrn_reflns_number 18648
_diffrn_reflns_theta_full 27.00
_diffrn_reflns_theta_max 27.00
_diffrn_reflns_theta_min 1.78
_exptl_absorpt_coefficient_mu 0.765
_exptl_absorpt_correction_T_max 0.9138
_exptl_absorpt_correction_T_min 0.8318
_exptl_absorpt_correction_type multi-scan
_exptl_absorpt_process_details '(<i>SADABS</i>; Sheldrick, 2008)'
_exptl_crystal_colour purple
_exptl_crystal_density_diffrn 1.333
_exptl_crystal_density_method 'not measured'
_exptl_crystal_description block
_exptl_crystal_F_000 980
_exptl_crystal_size_max 0.25
_exptl_crystal_size_mid 0.15
_exptl_crystal_size_min 0.12
_refine_diff_density_max 0.596
_refine_diff_density_min -0.605
_refine_ls_extinction_method none
_refine_ls_goodness_of_fit_ref 1.036
_refine_ls_hydrogen_treatment constr
_refine_ls_matrix_type full
_refine_ls_number_parameters 288
_refine_ls_number_reflns 5048
_refine_ls_number_restraints 0
_refine_ls_restrained_S_all 1.036
_refine_ls_R_factor_all 0.0682
_refine_ls_R_factor_gt 0.0495
_refine_ls_shift/su_max 0.000
_refine_ls_shift/su_mean 0.000
_refine_ls_structure_factor_coef Fsqd
_refine_ls_weighting_details 'calc w=1/[\s^2^(Fo^2^)+(0.0516P)^2^+2.3676P] where P=(Fo^2^+2Fc^2^)/3'
_refine_ls_weighting_scheme calc
_refine_ls_wR_factor_gt 0.1114
_refine_ls_wR_factor_ref 0.1221
_reflns_number_gt 3947
_reflns_number_total 5048
_reflns_threshold_expression I>2\s(I)
_cod_data_source_file bg2405.cif
_cod_data_source_block I
_cod_original_sg_symbol_H-M 'P 21/c'
_cod_database_code 2230569
_cod_database_fobs_code 2230569

loop_
_symmetry_equiv_pos_as_xyz
'x, y, z'
'-x, y+1/2, -z+1/2'
'-x, -y, -z'
'x, -y-1/2, z-1/2'

loop_
_atom_site_type_symbol
_atom_site_label
_atom_site_fract_x
_atom_site_fract_y
_atom_site_fract_z
_atom_site_U_iso_or_equiv
_atom_site_adp_type
_atom_site_calc_flag
_atom_site_refinement_flags
_atom_site_occupancy
_atom_site_symmetry_multiplicity
_atom_site_disorder_assembly
_atom_site_disorder_group
Co Co1 0.10933(4) 0.19693(2) 0.197855(17) 0.01815(12) Uani d . 1 1 . .
N N1 0.1543(3) 0.15049(15) 0.34192(11) 0.0192(5) Uani d . 1 1 . .
N N2 0.0445(3) 0.15101(15) 0.28722(11) 0.0193(5) Uani d . 1 1 . .
N N3 0.3688(2) 0.25721(15) 0.29484(10) 0.0172(5) Uani d . 1 1 . .
N N4 0.2967(3) 0.27492(16) 0.23208(11) 0.0192(5) Uani d . 1 1 . .
N N5 -0.0682(3) 0.28065(15) 0.16145(11) 0.0194(5) Uani d . 1 1 . .
N N6 -0.1491(3) 0.25825(16) 0.10128(11) 0.0196(5) Uani d . 1 1 . .
N N7 0.0520(3) 0.14005(16) 0.05685(11) 0.0211(5) Uani d . 1 1 . .
N N8 0.1649(3) 0.13899(16) 0.11056(11) 0.0201(5) Uani d . 1 1 . .
C C1 0.1616(4) 0.1256(2) 0.46705(14) 0.0293(7) Uani d . 1 1 . .
H H1A 0.2306 0.0690 0.4695 0.044 Uiso calc R 1 1 . .
H H1B 0.0816 0.1208 0.5012 0.044 Uiso calc R 1 1 . .
H H1C 0.2270 0.1829 0.4755 0.044 Uiso calc R 1 1 . .
C C2 0.0784(3) 0.13186(19) 0.39839(14) 0.0219(6) Uani d . 1 1 . .
C C3 -0.0833(3) 0.1208(2) 0.38042(14) 0.0242(6) Uani d . 1 1 . .
H H3 -0.1662 0.1071 0.4098 0.029 Uiso calc R 1 1 . .
C C4 -0.1002(3) 0.13375(19) 0.31117(14) 0.0228(6) Uani d . 1 1 . .
C C5 -0.2482(3) 0.1303(2) 0.26574(15) 0.0274(6) Uani d . 1 1 . .
H H5A -0.2726 0.1944 0.2483 0.041 Uiso calc R 1 1 . .
H H5B -0.3379 0.1072 0.2910 0.041 Uiso calc R 1 1 . .
H H5C -0.2315 0.0870 0.2280 0.041 Uiso calc R 1 1 . .
C C6 0.5782(3) 0.3276(2) 0.37451(14) 0.0246(6) Uani d . 1 1 . .
H H6A 0.5128 0.3126 0.4126 0.037 Uiso calc R 1 1 . .
H H6B 0.6262 0.3910 0.3811 0.037 Uiso calc R 1 1 . .
H H6C 0.6634 0.2798 0.3718 0.037 Uiso calc R 1 1 . .
C C7 0.4748(3) 0.32668(18) 0.31042(13) 0.0191(5) Uani d . 1 1 . .
C C8 0.4721(3) 0.39084(19) 0.25731(13) 0.0206(6) Uani d . 1 1 . .
H H8 0.5346 0.4471 0.2543 0.025 Uiso calc R 1 1 . .
C C9 0.3593(3) 0.35616(18) 0.20939(13) 0.0195(5) Uani d . 1 1 . .
C C10 0.3077(3) 0.3951(2) 0.14138(14) 0.0251(6) Uani d . 1 1 . .
H H10A 0.3101 0.3441 0.1077 0.038 Uiso calc R 1 1 . .
H H10B 0.3808 0.4464 0.1295 0.038 Uiso calc R 1 1 . .
H H10C 0.1985 0.4204 0.1424 0.038 Uiso calc R 1 1 . .
C C11 -0.0646(3) 0.4077(2) 0.24764(14) 0.0261(6) Uani d . 1 1 . .
H H11A -0.0821 0.3625 0.2842 0.039 Uiso calc R 1 1 . .
H H11B -0.1234 0.4669 0.2554 0.039 Uiso calc R 1 1 . .
H H11C 0.0502 0.4217 0.2465 0.039 Uiso calc R 1 1 . .
C C12 -0.1234(3) 0.36511(18) 0.18175(13) 0.0204(6) Uani d . 1 1 . .
C C13 -0.2387(3) 0.39813(19) 0.13439(13) 0.0210(6) Uani d . 1 1 . .
H H13 -0.2965 0.4564 0.1357 0.025 Uiso calc R 1 1 . .
C C14 -0.2524(3) 0.32872(19) 0.08469(13) 0.0201(5) Uani d . 1 1 . .
C C15 -0.3648(3) 0.3250(2) 0.02312(14) 0.0260(6) Uani d . 1 1 . .
H H15A -0.3068 0.3027 -0.0155 0.039 Uiso calc R 1 1 . .
H H15B -0.4081 0.3889 0.0135 0.039 Uiso calc R 1 1 . .
H H15C -0.4529 0.2810 0.0310 0.039 Uiso calc R 1 1 . .
C C16 0.0339(4) 0.1101(2) -0.06737(14) 0.0282(6) Uani d . 1 1 . .
H H16A -0.0476 0.0599 -0.0666 0.042 Uiso calc R 1 1 . .
H H16B 0.1094 0.0952 -0.1019 0.042 Uiso calc R 1 1 . .
H H16C -0.0181 0.1715 -0.0779 0.042 Uiso calc R 1 1 . .
C C17 0.1225(3) 0.11597(19) 0.00018(14) 0.0225(6) Uani d . 1 1 . .
C C18 0.2834(3) 0.09960(19) 0.01625(14) 0.0248(6) Uani d . 1 1 . .
H H18 0.3625 0.0813 -0.0138 0.030 Uiso calc R 1 1 . .
C C19 0.3061(3) 0.11533(19) 0.08547(14) 0.0221(6) Uani d . 1 1 . .
C C20 0.4570(3) 0.1113(2) 0.12963(15) 0.0282(6) Uani d . 1 1 . .
H H20A 0.5029 0.1755 0.1342 0.042 Uiso calc R 1 1 . .
H H20B 0.5340 0.0688 0.1093 0.042 Uiso calc R 1 1 . .
H H20C 0.4329 0.0871 0.1743 0.042 Uiso calc R 1 1 . .
B B1 0.3357(3) 0.1598(2) 0.32884(16) 0.0201(6) Uani d . 1 1 . .
H H1D 0.3987 0.1553 0.3713 0.024 Uiso d R 1 1 . .
H H1E 0.3674 0.1081 0.2999 0.024 Uiso d R 1 1 . .
B B2 -0.1278(4) 0.1565(2) 0.07122(17) 0.0237(7) Uani d . 1 1 . .
H H2A -0.1621 0.1089 0.1028 0.028 Uiso d R 1 1 . .
H H2B -0.1937 0.1503 0.0296 0.028 Uiso d R 1 1 . .

loop_
_atom_site_aniso_label
_atom_site_aniso_U_11
_atom_site_aniso_U_22
_atom_site_aniso_U_33
_atom_site_aniso_U_12
_atom_site_aniso_U_13
_atom_site_aniso_U_23
Co1 0.01670(19) 0.01856(19) 0.01875(19) -0.00036(14) -0.00268(13) -0.00079(15)
N1 0.0196(12) 0.0180(11) 0.0196(11) 0.0006(9) -0.0028(9) -0.0001(9)
N2 0.0178(11) 0.0188(11) 0.0208(11) -0.0011(9) -0.0026(9) -0.0018(9)
N3 0.0166(11) 0.0174(11) 0.0171(11) -0.0004(8) -0.0039(9) 0.0019(8)
N4 0.0178(11) 0.0210(11) 0.0183(11) -0.0002(9) -0.0035(9) 0.0024(9)
N5 0.0185(11) 0.0190(11) 0.0200(11) -0.0002(9) -0.0052(9) -0.0024(9)
N6 0.0178(12) 0.0201(11) 0.0201(11) 0.0012(9) -0.0040(9) -0.0023(9)
N7 0.0217(12) 0.0207(12) 0.0203(12) 0.0013(9) -0.0026(9) -0.0016(9)
N8 0.0189(11) 0.0208(12) 0.0203(11) 0.0003(9) -0.0026(9) -0.0009(9)
C1 0.0339(17) 0.0305(16) 0.0232(15) -0.0030(13) -0.0002(12) 0.0009(12)
C2 0.0250(14) 0.0173(13) 0.0236(14) -0.0013(11) 0.0034(11) -0.0012(11)
C3 0.0229(14) 0.0239(14) 0.0265(15) -0.0034(11) 0.0063(11) -0.0025(12)
C4 0.0205(14) 0.0184(13) 0.0296(15) -0.0008(11) 0.0030(11) -0.0027(11)
C5 0.0161(14) 0.0346(16) 0.0315(16) -0.0024(12) 0.0001(11) -0.0056(13)
C6 0.0260(15) 0.0248(15) 0.0223(14) -0.0041(11) -0.0053(11) -0.0017(11)
C7 0.0171(13) 0.0185(13) 0.0213(13) 0.0010(10) -0.0016(10) -0.0013(10)
C8 0.0209(14) 0.0179(13) 0.0229(14) -0.0027(10) 0.0007(11) 0.0008(11)
C9 0.0196(13) 0.0185(13) 0.0205(13) 0.0022(10) 0.0019(10) 0.0018(10)
C10 0.0267(15) 0.0263(15) 0.0222(14) -0.0008(11) -0.0004(11) 0.0046(11)
C11 0.0287(16) 0.0251(15) 0.0241(15) -0.0003(12) -0.0012(12) -0.0043(11)
C12 0.0208(14) 0.0174(13) 0.0230(14) -0.0015(10) 0.0024(11) -0.0003(10)
C13 0.0206(14) 0.0195(13) 0.0231(14) 0.0029(10) 0.0019(11) 0.0022(11)
C14 0.0186(13) 0.0230(14) 0.0187(13) 0.0005(10) 0.0020(10) 0.0016(10)
C15 0.0254(15) 0.0299(16) 0.0223(14) 0.0035(12) -0.0038(11) -0.0006(12)
C16 0.0355(17) 0.0268(15) 0.0218(15) 0.0062(13) -0.0035(12) -0.0017(12)
C17 0.0278(15) 0.0172(13) 0.0224(14) 0.0013(11) 0.0009(11) -0.0008(11)
C18 0.0269(15) 0.0218(14) 0.0261(15) 0.0035(11) 0.0056(11) 0.0017(11)
C19 0.0212(14) 0.0187(13) 0.0265(15) 0.0025(10) 0.0028(11) 0.0028(11)
C20 0.0207(15) 0.0330(16) 0.0308(16) 0.0017(12) -0.0001(12) 0.0024(13)
B1 0.0171(15) 0.0193(15) 0.0233(15) -0.0001(11) -0.0021(11) 0.0039(12)
B2 0.0194(16) 0.0215(15) 0.0296(17) -0.0016(12) -0.0029(12) -0.0053(13)

loop_
_atom_type_symbol
_atom_type_description
_atom_type_scat_dispersion_real
_atom_type_scat_dispersion_imag
_atom_type_scat_source
C C 0.0033 0.0016 'International Tables Vol C Tables 4.2.6.8 and 6.1.1.4'
H H 0.0000 0.0000 'International Tables Vol C Tables 4.2.6.8 and 6.1.1.4'
B B 0.0013 0.0007 'International Tables Vol C Tables 4.2.6.8 and 6.1.1.4'
Co Co 0.3494 0.9721 'International Tables Vol C Tables 4.2.6.8 and 6.1.1.4'
N N 0.0061 0.0033 'International Tables Vol C Tables 4.2.6.8 and 6.1.1.4'

loop_
_geom_angle_atom_site_label_1
_geom_angle_atom_site_label_2
_geom_angle_atom_site_label_3
_geom_angle_site_symmetry_1
_geom_angle_site_symmetry_3
_geom_angle
_geom_angle_publ_flag
N2 Co1 N8 . . 137.03(10) ?
N2 Co1 N5 . . 106.14(10) ?
N8 Co1 N5 . . 97.50(10) ?
N2 Co1 N4 . . 97.03(9) ?
N8 Co1 N4 . . 107.57(10) ?
N5 Co1 N4 . . 110.71(10) ?
C2 N1 N2 . . 109.4(2) ?
C2 N1 B1 . . 131.7(2) ?
N2 N1 B1 . . 118.5(2) ?
C4 N2 N1 . . 106.9(2) ?
C4 N2 Co1 . . 131.96(19) ?
N1 N2 Co1 . . 119.96(17) ?
C7 N3 N4 . . 109.1(2) ?
C7 N3 B1 . . 132.0(2) ?
N4 N3 B1 . . 118.2(2) ?
C9 N4 N3 . . 107.4(2) ?
C9 N4 Co1 . . 131.58(18) ?
N3 N4 Co1 . . 120.24(16) ?
C12 N5 N6 . . 107.6(2) ?
C12 N5 Co1 . . 132.25(18) ?
N6 N5 Co1 . . 119.92(16) ?
C14 N6 N5 . . 108.8(2) ?
C14 N6 B2 . . 131.8(2) ?
N5 N6 B2 . . 118.7(2) ?
C17 N7 N8 . . 109.3(2) ?
C17 N7 B2 . . 131.5(2) ?
N8 N7 B2 . . 118.8(2) ?
C19 N8 N7 . . 106.9(2) ?
C19 N8 Co1 . . 132.37(19) ?
N7 N8 Co1 . . 118.93(17) ?
C2 C1 H1A . . 109.5 ?
C2 C1 H1B . . 109.5 ?
H1A C1 H1B . . 109.5 ?
C2 C1 H1C . . 109.5 ?
H1A C1 H1C . . 109.5 ?
H1B C1 H1C . . 109.5 ?
N1 C2 C3 . . 107.9(2) ?
N1 C2 C1 . . 123.6(3) ?
C3 C2 C1 . . 128.5(3) ?
C4 C3 C2 . . 106.5(2) ?
C4 C3 H3 . . 126.8 ?
C2 C3 H3 . . 126.8 ?
N2 C4 C3 . . 109.3(2) ?
N2 C4 C5 . . 121.6(3) ?
C3 C4 C5 . . 129.1(3) ?
C4 C5 H5A . . 109.5 ?
C4 C5 H5B . . 109.5 ?
H5A C5 H5B . . 109.5 ?
C4 C5 H5C . . 109.5 ?
H5A C5 H5C . . 109.5 ?
H5B C5 H5C . . 109.5 ?
C7 C6 H6A . . 109.5 ?
C7 C6 H6B . . 109.5 ?
H6A C6 H6B . . 109.5 ?
C7 C6 H6C . . 109.5 ?
H6A C6 H6C . . 109.5 ?
H6B C6 H6C . . 109.5 ?
N3 C7 C8 . . 108.3(2) ?
N3 C7 C6 . . 123.0(2) ?
C8 C7 C6 . . 128.7(2) ?
C7 C8 C9 . . 106.0(2) ?
C7 C8 H8 . . 127.0 ?
C9 C8 H8 . . 127.0 ?
N4 C9 C8 . . 109.3(2) ?
N4 C9 C10 . . 121.0(2) ?
C8 C9 C10 . . 129.8(2) ?
C9 C10 H10A . . 109.5 ?
C9 C10 H10B . . 109.5 ?
H10A C10 H10B . . 109.5 ?
C9 C10 H10C . . 109.5 ?
H10A C10 H10C . . 109.5 ?
H10B C10 H10C . . 109.5 ?
C12 C11 H11A . . 109.5 ?
C12 C11 H11B . . 109.5 ?
H11A C11 H11B . . 109.5 ?
C12 C11 H11C . . 109.5 ?
H11A C11 H11C . . 109.5 ?
H11B C11 H11C . . 109.5 ?
N5 C12 C13 . . 109.2(2) ?
N5 C12 C11 . . 120.9(2) ?
C13 C12 C11 . . 129.8(2) ?
C14 C13 C12 . . 105.9(2) ?
C14 C13 H13 . . 127.0 ?
C12 C13 H13 . . 127.0 ?
N6 C14 C13 . . 108.5(2) ?
N6 C14 C15 . . 122.6(2) ?
C13 C14 C15 . . 128.8(2) ?
C14 C15 H15A . . 109.5 ?
C14 C15 H15B . . 109.5 ?
H15A C15 H15B . . 109.5 ?
C14 C15 H15C . . 109.5 ?
H15A C15 H15C . . 109.5 ?
H15B C15 H15C . . 109.5 ?
C17 C16 H16A . . 109.5 ?
C17 C16 H16B . . 109.5 ?
H16A C16 H16B . . 109.5 ?
C17 C16 H16C . . 109.5 ?
H16A C16 H16C . . 109.5 ?
H16B C16 H16C . . 109.5 ?
N7 C17 C18 . . 108.4(2) ?
N7 C17 C16 . . 123.1(3) ?
C18 C17 C16 . . 128.5(3) ?
C17 C18 C19 . . 106.0(2) ?
C17 C18 H18 . . 127.0 ?
C19 C18 H18 . . 127.0 ?
N8 C19 C18 . . 109.3(2) ?
N8 C19 C20 . . 121.3(2) ?
C18 C19 C20 . . 129.4(3) ?
C19 C20 H20A . . 109.5 ?
C19 C20 H20B . . 109.5 ?
H20A C20 H20B . . 109.5 ?
C19 C20 H20C . . 109.5 ?
H20A C20 H20C . . 109.5 ?
H20B C20 H20C . . 109.5 ?
N3 B1 N1 . . 110.2(2) ?
N3 B1 H1D . . 109.4 ?
N1 B1 H1D . . 109.6 ?
N3 B1 H1E . . 109.7 ?
N1 B1 H1E . . 109.7 ?
H1D B1 H1E . . 108.2 ?
N6 B2 N7 . . 109.7(2) ?
N6 B2 H2A . . 109.7 ?
N7 B2 H2A . . 109.8 ?
N6 B2 H2B . . 109.6 ?
N7 B2 H2B . . 109.7 ?
H2A B2 H2B . . 108.3 ?

loop_
_geom_bond_atom_site_label_1
_geom_bond_atom_site_label_2
_geom_bond_site_symmetry_2
_geom_bond_distance
_geom_bond_publ_flag
Co1 N2 . 1.990(2) ?
Co1 N8 . 1.991(2) ?
Co1 N5 . 1.993(2) ?
Co1 N4 . 1.996(2) ?
N1 C2 . 1.344(3) ?
N1 N2 . 1.380(3) ?
N1 B1 . 1.557(4) ?
N2 C4 . 1.345(3) ?
N3 C7 . 1.340(3) ?
N3 N4 . 1.374(3) ?
N3 B1 . 1.554(4) ?
N4 C9 . 1.341(3) ?
N5 C12 . 1.340(3) ?
N5 N6 . 1.374(3) ?
N6 C14 . 1.340(3) ?
N6 B2 . 1.560(4) ?
N7 C17 . 1.341(3) ?
N7 N8 . 1.381(3) ?
N7 B2 . 1.561(4) ?
N8 C19 . 1.347(3) ?
C1 C2 . 1.496(4) ?
C1 H1A . 0.9800 ?
C1 H1B . 0.9800 ?
C1 H1C . 0.9800 ?
C2 C3 . 1.385(4) ?
C3 C4 . 1.385(4) ?
C3 H3 . 0.9500 ?
C4 C5 . 1.488(4) ?
C5 H5A . 0.9800 ?
C5 H5B . 0.9800 ?
C5 H5C . 0.9800 ?
C6 C7 . 1.495(4) ?
C6 H6A . 0.9800 ?
C6 H6B . 0.9800 ?
C6 H6C . 0.9800 ?
C7 C8 . 1.384(4) ?
C8 C9 . 1.387(4) ?
C8 H8 . 0.9500 ?
C9 C10 . 1.495(4) ?
C10 H10A . 0.9800 ?
C10 H10B . 0.9800 ?
C10 H10C . 0.9800 ?
C11 C12 . 1.494(4) ?
C11 H11A . 0.9800 ?
C11 H11B . 0.9800 ?
C11 H11C . 0.9800 ?
C12 C13 . 1.385(4) ?
C13 C14 . 1.385(4) ?
C13 H13 . 0.9500 ?
C14 C15 . 1.498(4) ?
C15 H15A . 0.9800 ?
C15 H15B . 0.9800 ?
C15 H15C . 0.9800 ?
C16 C17 . 1.495(4) ?
C16 H16A . 0.9800 ?
C16 H16B . 0.9800 ?
C16 H16C . 0.9800 ?
C17 C18 . 1.382(4) ?
C18 C19 . 1.393(4) ?
C18 H18 . 0.9500 ?
C19 C20 . 1.494(4) ?
C20 H20A . 0.9800 ?
C20 H20B . 0.9800 ?
C20 H20C . 0.9800 ?
B1 H1D . 0.9691 ?
B1 H1E . 0.9704 ?
B2 H2A . 0.9695 ?
B2 H2B . 0.9693 ?

loop_
_geom_torsion_atom_site_label_1
_geom_torsion_atom_site_label_2
_geom_torsion_atom_site_label_3
_geom_torsion_atom_site_label_4
_geom_torsion_site_symmetry_1
_geom_torsion_site_symmetry_2
_geom_torsion_site_symmetry_3
_geom_torsion_site_symmetry_4
_geom_torsion
_geom_torsion_publ_flag
C2 N1 N2 C4 . . . . 0.8(3) ?
B1 N1 N2 C4 . . . . 174.7(2) ?
C2 N1 N2 Co1 . . . . 170.05(17) ?
B1 N1 N2 Co1 . . . . -16.1(3) ?
N8 Co1 N2 C4 . . . . -90.4(3) ?
N5 Co1 N2 C4 . . . . 30.3(3) ?
N4 Co1 N2 C4 . . . . 144.3(2) ?
N8 Co1 N2 N1 . . . . 103.6(2) ?
N5 Co1 N2 N1 . . . . -135.75(18) ?
N4 Co1 N2 N1 . . . . -21.76(19) ?
C7 N3 N4 C9 . . . . -0.2(3) ?
B1 N3 N4 C9 . . . . -171.7(2) ?
C7 N3 N4 Co1 . . . . -171.03(17) ?
B1 N3 N4 Co1 . . . . 17.4(3) ?
N2 Co1 N4 C9 . . . . -147.1(2) ?
N8 Co1 N4 C9 . . . . 68.6(3) ?
N5 Co1 N4 C9 . . . . -36.9(3) ?
N2 Co1 N4 N3 . . . . 21.2(2) ?
N8 Co1 N4 N3 . . . . -123.16(19) ?
N5 Co1 N4 N3 . . . . 131.42(18) ?
N2 Co1 N5 C12 . . . . 66.4(3) ?
N8 Co1 N5 C12 . . . . -149.9(2) ?
N4 Co1 N5 C12 . . . . -37.8(3) ?
N2 Co1 N5 N6 . . . . -119.98(19) ?
N8 Co1 N5 N6 . . . . 23.8(2) ?
N4 Co1 N5 N6 . . . . 135.80(18) ?
C12 N5 N6 C14 . . . . 0.3(3) ?
Co1 N5 N6 C14 . . . . -174.73(17) ?
C12 N5 N6 B2 . . . . -170.9(2) ?
Co1 N5 N6 B2 . . . . 14.0(3) ?
C17 N7 N8 C19 . . . . 1.0(3) ?
B2 N7 N8 C19 . . . . 174.6(2) ?
C17 N7 N8 Co1 . . . . 167.53(18) ?
B2 N7 N8 Co1 . . . . -18.8(3) ?
N2 Co1 N8 C19 . . . . -95.1(3) ?
N5 Co1 N8 C19 . . . . 141.3(2) ?
N4 Co1 N8 C19 . . . . 26.8(3) ?
N2 Co1 N8 N7 . . . . 102.4(2) ?
N5 Co1 N8 N7 . . . . -21.16(19) ?
N4 Co1 N8 N7 . . . . -135.73(18) ?
N2 N1 C2 C3 . . . . -0.5(3) ?
B1 N1 C2 C3 . . . . -173.3(3) ?
N2 N1 C2 C1 . . . . 179.7(2) ?
B1 N1 C2 C1 . . . . 7.0(4) ?
N1 C2 C3 C4 . . . . -0.1(3) ?
C1 C2 C3 C4 . . . . 179.7(3) ?
N1 N2 C4 C3 . . . . -0.9(3) ?
Co1 N2 C4 C3 . . . . -168.27(19) ?
N1 N2 C4 C5 . . . . 179.3(2) ?
Co1 N2 C4 C5 . . . . 11.9(4) ?
C2 C3 C4 N2 . . . . 0.6(3) ?
C2 C3 C4 C5 . . . . -179.6(3) ?
N4 N3 C7 C8 . . . . 0.1(3) ?
B1 N3 C7 C8 . . . . 170.1(3) ?
N4 N3 C7 C6 . . . . -178.0(2) ?
B1 N3 C7 C6 . . . . -8.0(4) ?
N3 C7 C8 C9 . . . . 0.0(3) ?
C6 C7 C8 C9 . . . . 178.0(3) ?
N3 N4 C9 C8 . . . . 0.2(3) ?
Co1 N4 C9 C8 . . . . 169.59(19) ?
N3 N4 C9 C10 . . . . 179.1(2) ?
Co1 N4 C9 C10 . . . . -11.5(4) ?
C7 C8 C9 N4 . . . . -0.1(3) ?
C7 C8 C9 C10 . . . . -178.9(3) ?
N6 N5 C12 C13 . . . . -0.7(3) ?
Co1 N5 C12 C13 . . . . 173.49(19) ?
N6 N5 C12 C11 . . . . 177.2(2) ?
Co1 N5 C12 C11 . . . . -8.6(4) ?
N5 C12 C13 C14 . . . . 0.8(3) ?
C11 C12 C13 C14 . . . . -176.8(3) ?
N5 N6 C14 C13 . . . . 0.2(3) ?
B2 N6 C14 C13 . . . . 169.9(3) ?
N5 N6 C14 C15 . . . . -177.4(2) ?
B2 N6 C14 C15 . . . . -7.7(4) ?
C12 C13 C14 N6 . . . . -0.6(3) ?
C12 C13 C14 C15 . . . . 176.8(3) ?
N8 N7 C17 C18 . . . . -0.5(3) ?
B2 N7 C17 C18 . . . . -173.1(3) ?
N8 N7 C17 C16 . . . . 180.0(2) ?
B2 N7 C17 C16 . . . . 7.4(5) ?
N7 C17 C18 C19 . . . . -0.1(3) ?
C16 C17 C18 C19 . . . . 179.4(3) ?
N7 N8 C19 C18 . . . . -1.1(3) ?
Co1 N8 C19 C18 . . . . -165.08(19) ?
N7 N8 C19 C20 . . . . 177.5(2) ?
Co1 N8 C19 C20 . . . . 13.5(4) ?
C17 C18 C19 N8 . . . . 0.8(3) ?
C17 C18 C19 C20 . . . . -177.6(3) ?
C7 N3 B1 N1 . . . . 127.9(3) ?
N4 N3 B1 N1 . . . . -62.9(3) ?
C2 N1 B1 N3 . . . . -125.5(3) ?
N2 N1 B1 N3 . . . . 62.3(3) ?
C14 N6 B2 N7 . . . . 130.1(3) ?
N5 N6 B2 N7 . . . . -61.1(3) ?
C17 N7 B2 N6 . . . . -123.8(3) ?
N8 N7 B2 N6 . . . . 64.2(3) ?
